data_7240062
loop_
_publ_author_name
'Odounga Odounga, Jean-Eudes'
'B\'athori, Nikoletta B.'

_publ_section_title
;
 Systematic comparison of racemic and enantiopure multicomponent crystals
 of phenylsuccinic acid---the role of chirality
;
_journal_name_full CrystEngComm
_journal_paper_doi 10.1039/D0CE00072H
_journal_year 2020
_chemical_formula_sum 'C22 H24 N2 O4'
_chemical_formula_weight 380.43
_chemical_melting_point 338.87
_space_group_crystal_system monoclinic
_space_group_IT_number 14
_space_group_name_Hall '-P 2ybc'
_space_group_name_H-M_alt 'P 1 21/c 1'
_atom_sites_solution_hydrogens geom
_audit_creation_method SHELXL-2016/4
_audit_update_record
;
2020-01-09 deposited with the CCDC.	2020-02-14 downloaded from the CCDC.
;
_cell_angle_alpha 90
_cell_angle_beta 100.98(3)
_cell_angle_gamma 90
_cell_formula_units_Z 4
_cell_length_a 22.906(5)
_cell_length_b 5.7441(11)
_cell_length_c 15.376(3)
_cell_measurement_reflns_used 1785
_cell_measurement_temperature 173(2)
_cell_measurement_theta_max 23.42
_cell_measurement_theta_min 2.678
_cell_volume 1986.1(7)
_computing_structure_refinement 'SHELXL-2016/4 (Sheldrick, 2016)'
_diffrn_ambient_temperature 173(2)
_diffrn_measured_fraction_theta_full 0.999
_diffrn_measured_fraction_theta_max 0.994
_diffrn_measurement_device_type Bruker
_diffrn_radiation_type MoK\a
_diffrn_radiation_wavelength 0.71073
_diffrn_reflns_av_R_equivalents 0.0316
_diffrn_reflns_av_unetI/netI 0.0438
_diffrn_reflns_Laue_measured_fraction_full 0.999
_diffrn_reflns_Laue_measured_fraction_max 0.994
_diffrn_reflns_limit_h_max 29
_diffrn_reflns_limit_h_min -29
_diffrn_reflns_limit_k_max 3
_diffrn_reflns_limit_k_min -7
_diffrn_reflns_limit_l_max 19
_diffrn_reflns_limit_l_min -19
_diffrn_reflns_number 11159
_diffrn_reflns_point_group_measured_fraction_full 0.999
_diffrn_reflns_point_group_measured_fraction_max 0.994
_diffrn_reflns_theta_full 25.242
_diffrn_reflns_theta_max 27.131
_diffrn_reflns_theta_min 1.811
_exptl_absorpt_coefficient_mu 0.088
_exptl_absorpt_correction_T_max 1.000
_exptl_absorpt_correction_T_min 0.892
_exptl_absorpt_correction_type multi-scan
_exptl_absorpt_process_details SADABS
_exptl_crystal_colour colorless
_exptl_crystal_density_diffrn 1.272
_exptl_crystal_description needle
_exptl_crystal_F_000 808
_exptl_crystal_recrystallization_method 'Re-crystallisation from solvent: 4-picoline'
_exptl_crystal_size_max 0.210
_exptl_crystal_size_mid 0.110
_exptl_crystal_size_min 0.080
_refine_diff_density_max 0.473
_refine_diff_density_min -0.283
_refine_diff_density_rms 0.052
_refine_ls_extinction_method none
_refine_ls_goodness_of_fit_ref 1.035
_refine_ls_hydrogen_treatment constr
_refine_ls_matrix_type full
_refine_ls_number_parameters 278
_refine_ls_number_reflns 4367
_refine_ls_number_restraints 0
_refine_ls_restrained_S_all 1.035
_refine_ls_R_factor_all 0.1345
_refine_ls_R_factor_gt 0.0782
_refine_ls_shift/su_max 0.000
_refine_ls_shift/su_mean 0.000
_refine_ls_structure_factor_coef Fsqd
_refine_ls_weighting_details 'w=1/[\s^2^(Fo^2^)+(0.0919P)^2^+1.9566P] where P=(Fo^2^+2Fc^2^)/3'
_refine_ls_weighting_scheme calc
_refine_ls_wR_factor_gt 0.1955
_refine_ls_wR_factor_ref 0.2287
_reflns_Friedel_coverage 0.000
_reflns_number_gt 2529
_reflns_number_total 4367
_reflns_threshold_expression 'I > 2\s(I)'
_cod_data_source_file d0ce00072h2.cif
_cod_data_source_block racpsa-4pic
_cod_original_sg_symbol_H-M 'P 21/c'
_cod_database_code 7240062
_shelx_shelxl_version_number 2016/4
_shelx_space_group_comment
;
The symmetry employed for this shelxl refinement is uniquely defined
by the following loop, which should always be used as a source of
symmetry information in preference to the above space-group names.
They are only intended as comments.
;
_shelx_estimated_absorpt_t_min 0.982
_shelx_estimated_absorpt_t_max 0.993

loop_
_space_group_symop_operation_xyz
'x, y, z'
'-x, y+1/2, -z+1/2'
'-x, -y, -z'
'x, -y-1/2, z-1/2'

loop_
_atom_site_label
_atom_site_type_symbol
_atom_site_fract_x
_atom_site_fract_y
_atom_site_fract_z
_atom_site_U_iso_or_equiv
_atom_site_adp_type
_atom_site_occupancy
_atom_site_site_symmetry_order
_atom_site_calc_flag
_atom_site_refinement_flags_posn
_atom_site_refinement_flags_adp
_atom_site_refinement_flags_occupancy
_atom_site_disorder_assembly
_atom_site_disorder_group
C2 C 0.23821(14) 0.5420(6) 0.2490(2) 0.0436(8) Uani 1 1 d . . . . .
C3 C 0.26177(14) 0.3494(6) 0.2115(2) 0.0475(8) Uani 1 1 d . . . . .
H3 H 0.277042 0.238535 0.243599 0.057 Uiso 1 1 calc R U . . .
C4 C 0.25952(15) 0.3442(7) 0.1210(2) 0.0509(9) Uani 1 1 d . . . . .
H4 H 0.273186 0.229007 0.097809 0.061 Uiso 1 1 calc R U . . .
C5 C 0.23528(15) 0.5250(7) 0.0694(2) 0.0528(9) Uani 1 1 d . . . . .
H5 H 0.233849 0.520337 0.014406 0.063 Uiso 1 1 calc R U . . .
C6 C 0.21330(14) 0.7133(7) 0.1061(2) 0.0516(9) Uani 1 1 d . . . . .
H6 H 0.198278 0.823966 0.073735 0.062 Uiso 1 1 calc R U . . .
C7 C 0.21554(14) 0.7233(6) 0.1952(2) 0.0477(8) Uani 1 1 d . . . . .
H7 H 0.202853 0.842182 0.217440 0.057 Uiso 1 1 calc R U . . .
C9 C 0.34025(14) 0.6707(6) 0.3965(2) 0.0411(7) Uani 1 1 d . . . . .
C12 C 0.18578(13) 0.3874(6) 0.3659(2) 0.0420(7) Uani 1 1 d . . . . .
N15 N 0.05007(14) 0.1552(7) 0.3625(2) 0.0653(9) Uani 1 1 d . . . . .
C16 C -0.00538(16) 0.2096(7) 0.3306(3) 0.0598(10) Uani 1 1 d . . . . .
H16 H -0.012376 0.337658 0.304348 0.072 Uiso 1 1 calc R U . . .
C17 C -0.05220(14) 0.0709(6) 0.3377(2) 0.0485(8) Uani 1 1 d . . . . .
H17 H -0.086929 0.115229 0.316464 0.058 Uiso 1 1 calc R U . . .
C18 C -0.04332(13) -0.1422(6) 0.3795(2) 0.0438(8) Uani 1 1 d . . . . .
C19 C 0.01495(15) -0.2036(7) 0.4129(2) 0.0538(9) Uani 1 1 d . . . . .
H19 H 0.023096 -0.331148 0.439142 0.065 Uiso 1 1 calc R U . . .
C20 C 0.06031(15) -0.0474(8) 0.4020(3) 0.0655(12) Uani 1 1 d . . . . .
H20 H 0.095743 -0.085580 0.421848 0.079 Uiso 1 1 calc R U . . .
C21 C -0.09487(16) -0.2933(7) 0.3880(3) 0.0634(11) Uani 1 1 d . . . . .
H21B H -0.113122 -0.331486 0.337321 0.095 Uiso 1 1 calc R U . . .
H21A H -0.117951 -0.220016 0.414538 0.095 Uiso 1 1 calc R U . . .
H21C H -0.082567 -0.413469 0.416878 0.095 Uiso 1 1 calc R U . . .
N22 N 0.47731(11) 0.8749(5) 0.39980(18) 0.0436(7) Uani 1 1 d . . . . .
C23 C 0.46473(13) 1.0772(6) 0.3604(2) 0.0472(9) Uani 1 1 d . . . . .
H23 H 0.428918 1.117812 0.346852 0.057 Uiso 1 1 calc R U . . .
C24 C 0.50861(14) 1.2287(6) 0.3399(2) 0.0433(8) Uani 1 1 d . . . . .
H24 H 0.499096 1.355613 0.313874 0.052 Uiso 1 1 calc R U . . .
C25 C 0.56765(12) 1.1639(5) 0.3635(2) 0.0369(7) Uani 1 1 d . . . . .
C26 C 0.57895(14) 0.9536(6) 0.4069(2) 0.0430(8) Uani 1 1 d . . . . .
H26 H 0.614281 0.909717 0.423751 0.052 Uiso 1 1 calc R U . . .
C27 C 0.53387(14) 0.8166(6) 0.4228(2) 0.0459(8) Uani 1 1 d . . . . .
H27 H 0.542373 0.688631 0.448592 0.055 Uiso 1 1 calc R U . . .
C28 C 0.61696(14) 1.3139(6) 0.3445(2) 0.0513(9) Uani 1 1 d . . . . .
H28A H 0.604186 1.449473 0.332439 0.077 Uiso 1 1 calc R U . . .
H28C H 0.629873 1.259106 0.301109 0.077 Uiso 1 1 calc R U . . .
H28B H 0.644565 1.317484 0.389079 0.077 Uiso 1 1 calc R U . . .
C1A C 0.23344(17) 0.5596(8) 0.3465(3) 0.0399(9) Uani 0.815(4) 1 d . . P A 1
H1A H 0.223797 0.695907 0.357713 0.048 Uiso 0.815(4) 1 calc R U P A 1
C8A C 0.29246(16) 0.4978(8) 0.4056(3) 0.0457(10) Uani 0.815(4) 1 d . . P A 1
H8B H 0.288131 0.493884 0.458590 0.055 Uiso 0.815(4) 1 calc R U P A 1
H8A H 0.303002 0.364598 0.392086 0.055 Uiso 0.815(4) 1 calc R U P A 1
O10A O 0.32970(13) 0.8666(8) 0.3707(3) 0.0557(10) Uani 0.815(4) 1 d . . P A 1
O11A O 0.39359(14) 0.5889(6) 0.4221(3) 0.0530(10) Uani 0.815(4) 1 d . . P A 1
H11A H 0.418517 0.695284 0.420534 0.064 Uiso 0.815(4) 1 calc R U P A 1
O13A O 0.19159(16) 0.1743(6) 0.3634(3) 0.0679(10) Uani 0.815(4) 1 d . . P A 1
O14A O 0.13583(16) 0.4803(6) 0.3658(4) 0.0887(15) Uani 0.815(4) 1 d . . P A 1
H14A H 0.109887 0.376056 0.363800 0.106 Uiso 0.815(4) 1 calc R U P A 1
C1B C 0.2486(8) 0.451(4) 0.3611(13) 0.0399(9) Uani 0.185(4) 1 d . . P A 2
H1B H 0.271453 0.335285 0.370852 0.048 Uiso 0.185(4) 1 calc R U P A 2
C8B C 0.2732(7) 0.645(4) 0.4064(13) 0.0457(10) Uani 0.185(4) 1 d . . P A 2
H8C H 0.271241 0.632807 0.460210 0.055 Uiso 0.185(4) 1 calc R U P A 2
H8D H 0.254005 0.763998 0.386070 0.055 Uiso 0.185(4) 1 calc R U P A 2
O10B O 0.3783(8) 0.530(3) 0.4152(15) 0.0557(10) Uani 0.185(4) 1 d . . P A 2
O11B O 0.3473(8) 0.888(4) 0.3813(18) 0.0530(10) Uani 0.185(4) 1 d . . P A 2
H11B H 0.374562 0.904262 0.352196 0.064 Uiso 0.185(4) 1 calc R U P A 2
O13B O 0.1601(8) 0.232(3) 0.3297(13) 0.0679(10) Uani 0.185(4) 1 d . . P A 2
O14B O 0.1664(8) 0.496(3) 0.4293(18) 0.0887(15) Uani 0.185(4) 1 d . . P A 2
H14B H 0.157643 0.397962 0.465445 0.106 Uiso 0.185(4) 1 calc R U P A 2

loop_
_atom_site_aniso_label
_atom_site_aniso_U_11
_atom_site_aniso_U_22
_atom_site_aniso_U_33
_atom_site_aniso_U_23
_atom_site_aniso_U_13
_atom_site_aniso_U_12
C2 0.0395(16) 0.054(2) 0.0379(17) -0.0086(15) 0.0099(13) -0.0119(15)
C3 0.0435(18) 0.049(2) 0.050(2) 0.0045(16) 0.0086(15) -0.0049(15)
C4 0.048(2) 0.052(2) 0.059(2) -0.0186(18) 0.0260(16) -0.0112(17)
C5 0.051(2) 0.074(3) 0.0348(17) -0.0054(18) 0.0095(15) -0.0167(19)
C6 0.0375(18) 0.060(2) 0.054(2) 0.0111(18) 0.0018(15) -0.0068(16)
C7 0.0388(18) 0.0446(19) 0.062(2) -0.0029(16) 0.0144(15) -0.0017(14)
C9 0.0373(17) 0.0402(19) 0.0461(18) -0.0030(14) 0.0089(13) -0.0074(14)
C12 0.0297(15) 0.046(2) 0.0504(19) 0.0049(15) 0.0083(13) -0.0048(14)
N15 0.0446(18) 0.070(2) 0.086(2) -0.0035(19) 0.0243(16) -0.0128(17)
C16 0.051(2) 0.056(2) 0.075(3) 0.001(2) 0.0195(19) -0.0113(18)
C17 0.0346(16) 0.050(2) 0.062(2) -0.0043(17) 0.0113(15) 0.0001(14)
C18 0.0357(16) 0.0409(18) 0.056(2) -0.0088(15) 0.0122(14) -0.0025(14)
C19 0.043(2) 0.051(2) 0.064(2) -0.0052(17) 0.0015(16) 0.0039(16)
C20 0.0250(16) 0.087(3) 0.082(3) -0.030(2) 0.0030(16) 0.0044(18)
C21 0.046(2) 0.052(2) 0.093(3) -0.002(2) 0.0161(19) -0.0118(17)
N22 0.0405(15) 0.0443(16) 0.0472(16) -0.0072(13) 0.0117(12) -0.0055(12)
C23 0.0251(15) 0.066(2) 0.0488(19) -0.0185(17) 0.0022(13) 0.0032(15)
C24 0.0388(17) 0.0444(19) 0.0453(18) -0.0053(14) 0.0039(14) 0.0031(14)
C25 0.0325(15) 0.0386(17) 0.0397(16) -0.0074(13) 0.0074(12) -0.0034(13)
C26 0.0352(16) 0.0429(19) 0.0505(19) -0.0081(15) 0.0071(14) -0.0008(14)
C27 0.0439(19) 0.0410(19) 0.054(2) -0.0019(15) 0.0126(15) -0.0034(15)
C28 0.0407(18) 0.050(2) 0.063(2) 0.0037(17) 0.0109(15) -0.0066(15)
C1A 0.034(2) 0.032(2) 0.054(2) 0.0014(19) 0.0087(17) 0.0050(17)
C8A 0.030(2) 0.047(3) 0.058(2) 0.009(2) 0.0049(18) -0.0034(18)
O10A 0.0235(18) 0.051(2) 0.088(2) -0.0034(17) -0.0019(18) -0.0073(17)
O11A 0.0292(19) 0.040(2) 0.088(2) 0.0093(17) 0.0068(17) -0.0139(12)
O13A 0.058(2) 0.045(2) 0.107(3) 0.0172(18) 0.029(2) 0.0051(16)
O14A 0.038(2) 0.0502(19) 0.188(5) 0.008(3) 0.047(2) 0.0018(17)
C1B 0.034(2) 0.032(2) 0.054(2) 0.0014(19) 0.0087(17) 0.0050(17)
C8B 0.030(2) 0.047(3) 0.058(2) 0.009(2) 0.0049(18) -0.0034(18)
O10B 0.0235(18) 0.051(2) 0.088(2) -0.0034(17) -0.0019(18) -0.0073(17)
O11B 0.0292(19) 0.040(2) 0.088(2) 0.0093(17) 0.0068(17) -0.0139(12)
O13B 0.058(2) 0.045(2) 0.107(3) 0.0172(18) 0.029(2) 0.0051(16)
O14B 0.038(2) 0.0502(19) 0.188(5) 0.008(3) 0.047(2) 0.0018(17)

loop_
_atom_type_symbol
_atom_type_description
_atom_type_scat_dispersion_real
_atom_type_scat_dispersion_imag
_atom_type_scat_source
C C 0.0033 0.0016 'International Tables Vol C Tables 4.2.6.8 and 6.1.1.4'
H H 0.0000 0.0000 'International Tables Vol C Tables 4.2.6.8 and 6.1.1.4'
N N 0.0061 0.0033 'International Tables Vol C Tables 4.2.6.8 and 6.1.1.4'
O O 0.0106 0.0060 'International Tables Vol C Tables 4.2.6.8 and 6.1.1.4'

loop_
_geom_angle_atom_site_label_1
_geom_angle_atom_site_label_2
_geom_angle_atom_site_label_3
_geom_angle
_geom_angle_site_symmetry_1
_geom_angle_site_symmetry_3
_geom_angle_publ_flag
C7 C2 C3 118.9(3) . . ?
C7 C2 C1A 116.9(3) . . ?
C3 C2 C1A 124.1(3) . . ?
C7 C2 C1B 141.0(7) . . ?
C3 C2 C1B 100.1(7) . . ?
C4 C3 C2 119.1(3) . . ?
C5 C4 C3 120.3(3) . . ?
C4 C5 C6 120.5(3) . . ?
C5 C6 C7 120.3(3) . . ?
C6 C7 C2 120.8(3) . . ?
O10Bb C9 O11B 126.7(12) . . ?
O10Aa C9 O11A 123.9(3) . . ?
O10Aa C9 C8A 123.0(3) . . ?
O11Aa C9 C8A 113.1(3) . . ?
O10Bb C9 C8B 126.6(12) . . ?
O11Bb C9 C8B 105.4(12) . . ?
O13Aa C12 O14A 121.5(3) . . ?
O13Bb C12 O14B 121.0(11) . . ?
O13Bb C12 C1B 124.7(11) . . ?
O14Bb C12 C1B 112.8(11) . . ?
O13Aa C12 C1A 123.1(3) . . ?
O14Aa C12 C1A 113.8(3) . . ?
C16 N15 C20 117.4(3) . . ?
N15 C16 C17 123.7(4) . . ?
C16 C17 C18 120.6(3) . . ?
C17 C18 C19 116.5(3) . . ?
C17 C18 C21 120.6(3) . . ?
C19 C18 C21 122.9(3) . . ?
C18 C19 C20 118.4(4) . . ?
N15 C20 C19 123.3(3) . . ?
C23 N22 C27 117.7(3) . . ?
N22 C23 C24 123.0(3) . . ?
C25 C24 C23 118.6(3) . . ?
C26 C25 C24 116.5(3) . . ?
C26 C25 C28 121.4(3) . . ?
C24 C25 C28 122.1(3) . . ?
C27 C26 C25 121.0(3) . . ?
N22 C27 C26 123.1(3) . . ?
C8Aa C1Aa C2 110.4(3) . . ?
C8Aa C1Aa C12 108.4(3) . . ?
C2 C1Aa C12 109.4(3) . . ?
C9 C8Aa C1A 111.7(3) . . ?
C8Bb C1Bb C12 118.3(16) . . ?
C8Bb C1Bb C2 102.6(15) . . ?
C12 C1Bb C2 99.6(11) . . ?
C1Bb C8Bb C9 109.8(16) . . ?

loop_
_geom_bond_atom_site_label_1
_geom_bond_atom_site_label_2
_geom_bond_distance
_geom_bond_site_symmetry_2
_geom_bond_publ_flag
C2 C7 1.369(5) . ?
C2 C3 1.402(5) . ?
C2 C1A 1.527(5) . ?
C2 C1B 1.77(2) . ?
C3 C4 1.383(5) . ?
C4 C5 1.359(5) . ?
C5 C6 1.361(5) . ?
C6 C7 1.362(5) . ?
C9 O10B 1.18(2) . ?
C9 O10A 1.203(5) . ?
C9 O11B 1.29(2) . ?
C9 O11A 1.298(5) . ?
C9 C8A 1.504(5) . ?
C9 C8B 1.579(17) . ?
C12 O13B 1.154(18) . ?
C12 O13A 1.233(5) . ?
C12 O14A 1.262(5) . ?
C12 O14B 1.30(2) . ?
C12 C1B 1.501(19) . ?
C12 C1A 1.544(5) . ?
N15 C16 1.309(5) . ?
N15 C20 1.313(5) . ?
C16 C17 1.357(5) . ?
C17 C18 1.379(5) . ?
C18 C19 1.382(4) . ?
C18 C21 1.491(5) . ?
C19 C20 1.407(5) . ?
N22 C23 1.317(4) . ?
N22 C27 1.320(4) . ?
C23 C24 1.410(5) . ?
C24 C25 1.383(4) . ?
C25 C26 1.380(4) . ?
C25 C28 1.494(4) . ?
C26 C27 1.357(4) . ?
C1Aa C8A 1.520(6) . ?
C1Bb C8B 1.38(3) . ?
